data_7041179
loop_
_publ_author_name
'Toscani, Anita'
'Jantan, Khairil A.'
'Hena, Jubeda B.'
'Robson, Jonathan A.'
'Parmenter, Emily J.'
'Fiorini, Valentina'
'White, Andrew J. P.'
'Stagni, Stefano'
'Wilton-Ely, James D E T'

_publ_section_title
;
 The stepwise generation of multimetallic complexes based on a
 vinylbipyridine linkage and their photophysical properties.
;
_journal_issue 17
_journal_name_full 'Dalton transactions (Cambridge, England : 2003)'
_journal_page_first 5558
_journal_page_last 5570
_journal_paper_doi 10.1039/c6dt03810g
_journal_volume 46
_journal_year 2017
_chemical_formula_moiety 'C58 H43 Cl2 N4 O4 P2 Re Ru S, 2(C H2 Cl2)'
_chemical_formula_sum 'C60 H47 Cl6 N4 O4 P2 Re Ru S'
_chemical_formula_weight 1481.98
_space_group_crystal_system triclinic
_space_group_IT_number 2
_space_group_name_Hall '-P 1'
_space_group_name_H-M_alt 'P -1'
_symmetry_space_group_name_Hall '-P 1'
_symmetry_space_group_name_H-M 'P -1'
_atom_sites_solution_hydrogens geom
_audit_creation_method SHELXL-2014/7
_audit_update_record
;
2016-09-19 deposited with the CCDC.
2016-11-11 downloaded from the CCDC.
;
_cell_angle_alpha 66.909(3)
_cell_angle_beta 74.098(3)
_cell_angle_gamma 64.648(4)
_cell_formula_units_Z 2
_cell_length_a 13.4717(5)
_cell_length_b 15.1437(5)
_cell_length_c 18.2941(5)
_cell_measurement_reflns_used 6839
_cell_measurement_temperature 173(2)
_cell_measurement_theta_max 27.7690
_cell_measurement_theta_min 2.4540
_cell_volume 3077.2(2)
_computing_cell_refinement 'CrysAlisPro, Rigaku OD'
_computing_data_collection 'CrysAlisPro, Rigaku OD'
_computing_data_reduction 'CrysAlisPro, Rigaku OD'
_computing_molecular_graphics 'Bruker SHELXTL'
_computing_publication_material 'CIFTAB-2014 (Sheldrick, 2014)'
_computing_structure_refinement 'SHELXL-2014/7 (Sheldrick, 2014)'
_computing_structure_solution 'SHELXS-2014 (Sheldrick, 2014)'
_diffrn_ambient_temperature 173(2)
_diffrn_detector_area_resol_mean 16.0382
_diffrn_measured_fraction_theta_full 0.987
_diffrn_measured_fraction_theta_max 0.798
_diffrn_measurement_device_type 'Agilent Xcalibur 3 E'
_diffrn_measurement_method 'omega scans'
_diffrn_radiation_type MoK\a
_diffrn_radiation_wavelength 0.71073
_diffrn_reflns_av_R_equivalents 0.0202
_diffrn_reflns_av_unetI/netI 0.0513
_diffrn_reflns_Laue_measured_fraction_full 0.987
_diffrn_reflns_Laue_measured_fraction_max 0.798
_diffrn_reflns_limit_h_max 17
_diffrn_reflns_limit_h_min -15
_diffrn_reflns_limit_k_max 18
_diffrn_reflns_limit_k_min -18
_diffrn_reflns_limit_l_max 20
_diffrn_reflns_limit_l_min -22
_diffrn_reflns_number 18028
_diffrn_reflns_point_group_measured_fraction_full 0.987
_diffrn_reflns_point_group_measured_fraction_max 0.798
_diffrn_reflns_theta_full 25.242
_diffrn_reflns_theta_max 28.241
_diffrn_reflns_theta_min 2.572
_diffrn_source 'Enhance (Mo) X-ray Source'
_exptl_absorpt_coefficient_mu 2.605
_exptl_absorpt_correction_T_max 0.616
_exptl_absorpt_correction_T_min 0.503
_exptl_absorpt_correction_type analytical
_exptl_absorpt_process_details
; 
CrysAlisPro 1.171.38.43 (Rigaku Oxford Diffraction, 2015) 
Analytical numeric absorption correction using a multifaceted crystal 
model based on expressions derived by R.C. Clark & J.S. Reid. 
(Clark, R. C. & Reid, J. S. (1995). Acta Cryst. A51, 887-897) 
Empirical absorption correction using spherical harmonics, 
implemented in SCALE3 ABSPACK scaling algorithm. 
;
_exptl_crystal_colour Orange
_exptl_crystal_density_diffrn 1.599
_exptl_crystal_description blocks
_exptl_crystal_F_000 1468
_exptl_crystal_size_max 0.39
_exptl_crystal_size_mid 0.31
_exptl_crystal_size_min 0.27
_refine_diff_density_max 0.737
_refine_diff_density_min -0.908
_refine_diff_density_rms 0.089
_refine_ls_extinction_method none
_refine_ls_goodness_of_fit_ref 1.024
_refine_ls_hydrogen_treatment constr
_refine_ls_matrix_type full
_refine_ls_number_parameters 671
_refine_ls_number_reflns 12133
_refine_ls_number_restraints 82
_refine_ls_restrained_S_all 1.035
_refine_ls_R_factor_all 0.0468
_refine_ls_R_factor_gt 0.0345
_refine_ls_shift/su_max 0.003
_refine_ls_shift/su_mean 0.000
_refine_ls_structure_factor_coef Fsqd
_refine_ls_weighting_details 'w=1/[\s^2^(Fo^2^)+(0.0339P)^2^] where P=(Fo^2^+2Fc^2^)/3'
_refine_ls_weighting_scheme calc
_refine_ls_wR_factor_gt 0.0738
_refine_ls_wR_factor_ref 0.0790
_reflns_Friedel_coverage 0.000
_reflns_number_gt 10044
_reflns_number_total 12133
_reflns_threshold_expression 'I > 2\s(I)'
_cod_data_source_file c6dt03810g2.cif
_cod_data_source_block 3
_cod_depositor_comments 'Adding full bibliography for 7041178--7041179.cif.'
_cod_database_code 7041179
_shelx_shelxl_version_number 2014/7
_shelx_space_group_comment
; 
The symmetry employed for this shelxl refinement is uniquely defined 
by the following loop, which should always be used as a source of 
symmetry information in preference to the above space-group names. 
They are only intended as comments. 
;

loop_
_space_group_symop_operation_xyz
'x, y, z'
'-x, -y, -z'

loop_
_atom_site_label
_atom_site_type_symbol
_atom_site_fract_x
_atom_site_fract_y
_atom_site_fract_z
_atom_site_U_iso_or_equiv
_atom_site_adp_type
_atom_site_occupancy
_atom_site_site_symmetry_order
_atom_site_calc_flag
_atom_site_refinement_flags_posn
_atom_site_refinement_flags_adp
_atom_site_refinement_flags_occupancy
_atom_site_disorder_assembly
_atom_site_disorder_group
Ru1 Ru 0.25162(2) 0.27240(2) 0.42430(2) 0.01786(7) Uani 1 1 d . . . . .
Re1 Re 0.01227(2) 0.76888(2) 0.00125(2) 0.03511(6) Uani 1 1 d D . . . .
Cl1 Cl 0.42926(7) 0.13782(6) 0.40210(6) 0.0300(2) Uani 1 1 d . . . . .
Cl2 Cl -0.16296(11) 0.74016(10) 0.03729(9) 0.0371(4) Uani 0.855(4) 1 d D U P A 1
C25 C 0.1503(5) 0.7903(5) -0.0326(4) 0.0536(15) Uani 0.855(4) 1 d D U P A 1
O25 O 0.2334(4) 0.8023(4) -0.0499(3) 0.0830(14) Uani 0.855(4) 1 d D U P A 1
Cl2' Cl 0.1976(9) 0.7565(9) -0.0383(7) 0.059(2) Uiso 0.145(4) 1 d D U P A 2
C25' C -0.1319(18) 0.760(4) 0.032(3) 0.061(3) Uiso 0.145(4) 1 d D U P A 2
O25' O -0.2183(13) 0.755(2) 0.0501(16) 0.058(3) Uiso 0.145(4) 1 d D U P A 2
P1 P 0.35527(7) 0.38144(7) 0.38877(5) 0.0216(2) Uani 1 1 d . . . . .
P2 P 0.15435(7) 0.15957(6) 0.44968(5) 0.0210(2) Uani 1 1 d . . . . .
N1 N 0.2908(2) 0.2066(2) 0.55026(17) 0.0229(7) Uani 1 1 d . . . . .
S2 S 0.38510(8) 0.09196(7) 0.58264(6) 0.0305(2) Uani 1 1 d . . . . .
N3 N 0.3814(3) 0.0886(2) 0.67209(19) 0.0355(8) Uani 1 1 d . . . . .
C4 C 0.3049(3) 0.1780(3) 0.6820(2) 0.0326(9) Uani 1 1 d . . . . .
C5 C 0.2756(4) 0.2075(4) 0.7513(2) 0.0468(12) Uani 1 1 d . . . . .
H5A H 0.3111 0.1630 0.7977 0.056 Uiso 1 1 calc R U . . .
C6 C 0.1952(4) 0.3010(3) 0.7505(2) 0.0469(11) Uani 1 1 d . . . . .
H6A H 0.1751 0.3221 0.7967 0.056 Uiso 1 1 calc R U . . .
C7 C 0.1417(3) 0.3667(3) 0.6819(2) 0.0368(10) Uani 1 1 d . . . . .
H7A H 0.0851 0.4308 0.6837 0.044 Uiso 1 1 calc R U . . .
C8 C 0.1676(3) 0.3422(3) 0.6136(2) 0.0265(8) Uani 1 1 d . . . . .
H8A H 0.1301 0.3882 0.5683 0.032 Uiso 1 1 calc R U . . .
C9 C 0.2517(3) 0.2466(3) 0.6112(2) 0.0246(8) Uani 1 1 d . . . . .
C10 C 0.1203(3) 0.3735(2) 0.44021(19) 0.0194(7) Uani 1 1 d . . . . .
O10 O 0.03591(19) 0.43739(18) 0.44727(14) 0.0276(6) Uani 1 1 d . . . . .
C11 C 0.2276(3) 0.3276(2) 0.3066(2) 0.0222(8) Uani 1 1 d . . . . .
H11A H 0.2619 0.2781 0.2790 0.027 Uiso 1 1 calc R U . . .
C12 C 0.1711(3) 0.4228(3) 0.2625(2) 0.0232(8) Uani 1 1 d . . . . .
H12A H 0.1356 0.4729 0.2894 0.028 Uiso 1 1 calc R U . . .
N13 N 0.0873(2) 0.6047(2) 0.06381(17) 0.0260(7) Uani 1 1 d . . . . .
C14 C 0.1067(3) 0.5636(3) 0.1399(2) 0.0270(8) Uani 1 1 d . . . . .
H14A H 0.0844 0.6090 0.1702 0.032 Uiso 1 1 calc R U . . .
C15 C 0.1574(3) 0.4587(3) 0.1783(2) 0.0236(8) Uani 1 1 d . . . . .
C16 C 0.1908(3) 0.3945(3) 0.1317(2) 0.0286(9) Uani 1 1 d . . . . .
H16A H 0.2274 0.3224 0.1543 0.034 Uiso 1 1 calc R U . . .
C17 C 0.1711(3) 0.4351(3) 0.0529(2) 0.0290(9) Uani 1 1 d . . . . .
H17A H 0.1938 0.3910 0.0213 0.035 Uiso 1 1 calc R U . . .
C18 C 0.1180(3) 0.5401(3) 0.0200(2) 0.0260(8) Uani 1 1 d . . . . .
C19 C 0.0906(3) 0.5888(3) -0.0623(2) 0.0264(8) Uani 1 1 d . . . . .
C20 C 0.1092(3) 0.5337(3) -0.1128(2) 0.0295(9) Uani 1 1 d . . . . .
H20A H 0.1425 0.4607 -0.0954 0.035 Uiso 1 1 calc R U . . .
C21 C 0.0787(3) 0.5864(3) -0.1888(2) 0.0369(10) Uani 1 1 d . . . . .
H21A H 0.0903 0.5499 -0.2243 0.044 Uiso 1 1 calc R U . . .
C22 C 0.0318(4) 0.6911(3) -0.2127(2) 0.0436(11) Uani 1 1 d . . . . .
H22A H 0.0110 0.7285 -0.2651 0.052 Uiso 1 1 calc R U . . .
C23 C 0.0152(4) 0.7413(3) -0.1607(2) 0.0440(11) Uani 1 1 d . . . . .
H23A H -0.0182 0.8143 -0.1779 0.053 Uiso 1 1 calc R U . . .
N24 N 0.0434(3) 0.6932(2) -0.08624(18) 0.0311(8) Uani 1 1 d . . . . .
C26 C -0.0534(4) 0.9070(3) -0.0648(3) 0.0559(13) Uani 1 1 d . . . . .
O26 O -0.0895(4) 0.9893(2) -0.1078(2) 0.0878(14) Uani 1 1 d . . . . .
C27 C -0.0161(4) 0.8220(3) 0.0880(3) 0.0404(11) Uani 1 1 d . . . . .
O27 O -0.0331(3) 0.8533(2) 0.1398(2) 0.0601(9) Uani 1 1 d . . . . .
C28 C 0.4760(3) 0.3662(3) 0.3113(2) 0.0265(8) Uani 1 1 d . . . . .
C29 C 0.4882(3) 0.3262(3) 0.2526(2) 0.0315(9) Uani 1 1 d . . . . .
H29A H 0.4356 0.2992 0.2536 0.038 Uiso 1 1 calc R U . . .
C30 C 0.5761(3) 0.3245(3) 0.1918(2) 0.0419(11) Uani 1 1 d . . . . .
H30A H 0.5835 0.2968 0.1513 0.050 Uiso 1 1 calc R U . . .
C31 C 0.6533(3) 0.3632(3) 0.1903(3) 0.0432(11) Uani 1 1 d . . . . .
H31A H 0.7138 0.3625 0.1486 0.052 Uiso 1 1 calc R U . . .
C32 C 0.6423(3) 0.4023(3) 0.2486(3) 0.0437(11) Uani 1 1 d . . . . .
H32A H 0.6956 0.4284 0.2476 0.052 Uiso 1 1 calc R U . . .
C33 C 0.5541(3) 0.4048(3) 0.3098(2) 0.0359(10) Uani 1 1 d . . . . .
H33A H 0.5470 0.4325 0.3503 0.043 Uiso 1 1 calc R U . . .
C34 C 0.2760(3) 0.5193(3) 0.3508(2) 0.0258(8) Uani 1 1 d . . . . .
C35 C 0.2980(3) 0.5779(3) 0.2723(2) 0.0387(10) Uani 1 1 d . . . . .
H35A H 0.3593 0.5478 0.2379 0.046 Uiso 1 1 calc R U . . .
C36 C 0.2306(4) 0.6802(3) 0.2442(3) 0.0533(13) Uani 1 1 d . . . . .
H36A H 0.2465 0.7200 0.1906 0.064 Uiso 1 1 calc R U . . .
C37 C 0.1416(4) 0.7248(3) 0.2923(3) 0.0526(13) Uani 1 1 d . . . . .
H37A H 0.0954 0.7949 0.2721 0.063 Uiso 1 1 calc R U . . .
C38 C 0.1192(3) 0.6674(3) 0.3706(3) 0.0412(11) Uani 1 1 d . . . . .
H38A H 0.0582 0.6982 0.4047 0.049 Uiso 1 1 calc R U . . .
C39 C 0.1854(3) 0.5654(3) 0.3991(2) 0.0294(9) Uani 1 1 d . . . . .
H39A H 0.1686 0.5261 0.4526 0.035 Uiso 1 1 calc R U . . .
C40 C 0.4172(3) 0.3631(3) 0.4736(2) 0.0229(8) Uani 1 1 d . . . . .
C41 C 0.3865(3) 0.4350(3) 0.5117(2) 0.0351(9) Uani 1 1 d . . . . .
H41A H 0.3346 0.5022 0.4909 0.042 Uiso 1 1 calc R U . . .
C42 C 0.4313(3) 0.4097(3) 0.5806(3) 0.0437(11) Uani 1 1 d . . . . .
H42A H 0.4088 0.4594 0.6071 0.052 Uiso 1 1 calc R U . . .
C43 C 0.5074(3) 0.3135(4) 0.6105(3) 0.0432(11) Uani 1 1 d . . . . .
H43A H 0.5379 0.2965 0.6575 0.052 Uiso 1 1 calc R U . . .
C44 C 0.5395(3) 0.2418(3) 0.5724(2) 0.0353(10) Uani 1 1 d . . . . .
H44A H 0.5918 0.1749 0.5934 0.042 Uiso 1 1 calc R U . . .
C45 C 0.4965(3) 0.2660(3) 0.5039(2) 0.0315(9) Uani 1 1 d . . . . .
H45A H 0.5209 0.2163 0.4771 0.038 Uiso 1 1 calc R U . . .
C46 C 0.1749(3) 0.0576(3) 0.5467(2) 0.0245(8) Uani 1 1 d . . . . .
C47 C 0.1356(3) 0.0861(3) 0.6158(2) 0.0271(8) Uani 1 1 d . . . . .
H47A H 0.0964 0.1567 0.6116 0.032 Uiso 1 1 calc R U . . .
C48 C 0.1527(3) 0.0128(3) 0.6909(2) 0.0349(10) Uani 1 1 d . . . . .
H48A H 0.1247 0.0330 0.7379 0.042 Uiso 1 1 calc R U . . .
C49 C 0.2100(3) -0.0883(3) 0.6966(3) 0.0446(11) Uani 1 1 d . . . . .
H49A H 0.2219 -0.1386 0.7478 0.053 Uiso 1 1 calc R U . . .
C50 C 0.2507(4) -0.1181(3) 0.6290(3) 0.0479(12) Uani 1 1 d . . . . .
H50A H 0.2911 -0.1888 0.6337 0.058 Uiso 1 1 calc R U . . .
C51 C 0.2330(3) -0.0454(3) 0.5537(2) 0.0340(9) Uani 1 1 d . . . . .
H51A H 0.2608 -0.0664 0.5071 0.041 Uiso 1 1 calc R U . . .
C52 C 0.1812(3) 0.0927(2) 0.3774(2) 0.0242(8) Uani 1 1 d . . . . .
C53 C 0.0967(3) 0.0715(3) 0.3648(2) 0.0297(9) Uani 1 1 d . . . . .
H53A H 0.0252 0.0915 0.3941 0.036 Uiso 1 1 calc R U . . .
C54 C 0.1165(3) 0.0219(3) 0.3099(2) 0.0343(9) Uani 1 1 d . . . . .
H54A H 0.0584 0.0083 0.3020 0.041 Uiso 1 1 calc R U . . .
C55 C 0.2190(4) -0.0078(3) 0.2670(2) 0.0409(10) Uani 1 1 d . . . . .
H55A H 0.2322 -0.0416 0.2293 0.049 Uiso 1 1 calc R U . . .
C56 C 0.3031(4) 0.0125(4) 0.2795(3) 0.0507(12) Uani 1 1 d . . . . .
H56A H 0.3746 -0.0084 0.2504 0.061 Uiso 1 1 calc R U . . .
C57 C 0.2847(3) 0.0619(3) 0.3331(2) 0.0383(10) Uani 1 1 d . . . . .
H57A H 0.3434 0.0756 0.3402 0.046 Uiso 1 1 calc R U . . .
C58 C 0.0035(3) 0.2202(2) 0.4575(2) 0.0219(8) Uani 1 1 d . . . . .
C59 C -0.0662(3) 0.1721(3) 0.5150(2) 0.0296(9) Uani 1 1 d . . . . .
H59A H -0.0344 0.1069 0.5529 0.036 Uiso 1 1 calc R U . . .
C60 C -0.1791(3) 0.2169(3) 0.5179(2) 0.0316(9) Uani 1 1 d . . . . .
H60A H -0.2245 0.1834 0.5582 0.038 Uiso 1 1 calc R U . . .
C61 C -0.2267(3) 0.3100(3) 0.4627(2) 0.0306(9) Uani 1 1 d . . . . .
H61A H -0.3050 0.3405 0.4641 0.037 Uiso 1 1 calc R U . . .
C62 C -0.1604(3) 0.3588(3) 0.4052(2) 0.0295(9) Uani 1 1 d . . . . .
H62A H -0.1933 0.4236 0.3673 0.035 Uiso 1 1 calc R U . . .
C63 C -0.0464(3) 0.3148(3) 0.4020(2) 0.0239(8) Uani 1 1 d . . . . .
H63A H -0.0017 0.3492 0.3617 0.029 Uiso 1 1 calc R U . . .

loop_
_atom_site_aniso_label
_atom_site_aniso_U_11
_atom_site_aniso_U_22
_atom_site_aniso_U_33
_atom_site_aniso_U_23
_atom_site_aniso_U_13
_atom_site_aniso_U_12
Ru1 0.01508(14) 0.01874(13) 0.01857(15) -0.00681(11) -0.00229(11) -0.00415(11)
Re1 0.04939(12) 0.02898(9) 0.02759(10) -0.00321(7) -0.00986(8) -0.01697(8)
Cl1 0.0208(5) 0.0281(4) 0.0376(5) -0.0150(4) -0.0054(4) -0.0005(4)
Cl2 0.0394(10) 0.0392(7) 0.0353(7) -0.0144(6) -0.0070(7) -0.0129(6)
C25 0.056(3) 0.050(3) 0.068(3) -0.018(3) -0.008(3) -0.033(3)
O25 0.074(3) 0.088(3) 0.098(3) -0.032(2) 0.011(2) -0.050(2)
P1 0.0182(5) 0.0245(4) 0.0233(5) -0.0097(4) -0.0006(4) -0.0082(4)
P2 0.0197(5) 0.0202(4) 0.0225(5) -0.0075(4) -0.0025(4) -0.0062(4)
N1 0.0193(15) 0.0220(14) 0.0245(16) -0.0038(13) -0.0079(13) -0.0051(12)
S2 0.0268(5) 0.0267(5) 0.0312(5) -0.0044(4) -0.0118(4) -0.0032(4)
N3 0.0345(19) 0.0360(18) 0.0307(19) -0.0031(15) -0.0127(15) -0.0098(16)
C4 0.034(2) 0.036(2) 0.025(2) -0.0022(17) -0.0103(17) -0.0128(19)
C5 0.055(3) 0.059(3) 0.022(2) 0.000(2) -0.016(2) -0.021(3)
C6 0.052(3) 0.063(3) 0.029(2) -0.021(2) -0.004(2) -0.019(3)
C7 0.039(2) 0.044(2) 0.028(2) -0.0149(19) 0.0001(18) -0.015(2)
C8 0.026(2) 0.0295(19) 0.0213(19) -0.0086(16) -0.0024(15) -0.0071(17)
C9 0.027(2) 0.034(2) 0.0171(18) -0.0065(15) -0.0023(15) -0.0170(17)
C10 0.0217(19) 0.0230(17) 0.0154(17) -0.0049(14) -0.0036(14) -0.0101(16)
O10 0.0229(14) 0.0281(13) 0.0334(15) -0.0169(11) -0.0042(11) -0.0038(12)
C11 0.0197(18) 0.0250(18) 0.0233(19) -0.0114(15) 0.0007(15) -0.0082(15)
C12 0.0207(19) 0.0271(18) 0.0237(19) -0.0120(15) -0.0019(15) -0.0073(16)
N13 0.0275(17) 0.0291(16) 0.0207(16) -0.0043(13) -0.0052(13) -0.0115(14)
C14 0.026(2) 0.0273(19) 0.025(2) -0.0072(16) -0.0025(16) -0.0094(16)
C15 0.0188(18) 0.0302(19) 0.0212(19) -0.0106(15) 0.0007(15) -0.0081(16)
C16 0.029(2) 0.0287(19) 0.025(2) -0.0075(16) -0.0065(16) -0.0067(17)
C17 0.033(2) 0.033(2) 0.0210(19) -0.0118(16) -0.0006(16) -0.0110(18)
C18 0.029(2) 0.035(2) 0.0184(19) -0.0050(16) -0.0012(15) -0.0190(18)
C19 0.024(2) 0.034(2) 0.0206(19) -0.0049(16) 0.0009(15) -0.0154(17)
C20 0.030(2) 0.034(2) 0.023(2) -0.0058(17) -0.0007(16) -0.0153(18)
C21 0.045(3) 0.048(2) 0.023(2) -0.0106(19) 0.0003(18) -0.025(2)
C22 0.059(3) 0.050(3) 0.018(2) -0.0011(19) -0.011(2) -0.022(2)
C23 0.066(3) 0.038(2) 0.023(2) 0.0004(18) -0.013(2) -0.019(2)
N24 0.0377(19) 0.0332(17) 0.0223(17) -0.0036(14) -0.0048(14) -0.0168(16)
C26 0.088(4) 0.036(2) 0.047(3) -0.005(2) -0.019(3) -0.027(3)
O26 0.152(4) 0.0311(18) 0.076(3) 0.0115(18) -0.055(3) -0.031(2)
C27 0.044(3) 0.032(2) 0.048(3) -0.009(2) -0.016(2) -0.015(2)
O27 0.088(3) 0.0527(19) 0.057(2) -0.0279(17) -0.0145(19) -0.0286(19)
C28 0.0178(18) 0.0287(19) 0.027(2) -0.0075(16) 0.0017(15) -0.0073(16)
C29 0.030(2) 0.036(2) 0.030(2) -0.0134(17) 0.0041(17) -0.0158(18)
C30 0.038(2) 0.050(3) 0.036(2) -0.022(2) 0.007(2) -0.014(2)
C31 0.031(2) 0.051(3) 0.033(2) -0.006(2) 0.0110(19) -0.017(2)
C32 0.032(2) 0.054(3) 0.044(3) -0.011(2) 0.002(2) -0.023(2)
C33 0.031(2) 0.044(2) 0.037(2) -0.0152(19) 0.0029(18) -0.0196(19)
C34 0.0221(19) 0.0234(18) 0.034(2) -0.0086(16) -0.0055(16) -0.0098(16)
C35 0.038(2) 0.033(2) 0.040(3) -0.0096(19) -0.0022(19) -0.0111(19)
C36 0.060(3) 0.033(2) 0.048(3) 0.004(2) -0.007(2) -0.015(2)
C37 0.046(3) 0.027(2) 0.072(4) -0.015(2) -0.015(3) 0.002(2)
C38 0.035(2) 0.033(2) 0.056(3) -0.023(2) -0.003(2) -0.0060(19)
C39 0.028(2) 0.0244(18) 0.040(2) -0.0125(17) -0.0045(17) -0.0108(17)
C40 0.0194(18) 0.0312(19) 0.0248(19) -0.0108(16) -0.0017(15) -0.0139(16)
C41 0.037(2) 0.040(2) 0.035(2) -0.0143(19) -0.0083(19) -0.0157(19)
C42 0.043(3) 0.057(3) 0.045(3) -0.028(2) -0.007(2) -0.019(2)
C43 0.035(2) 0.069(3) 0.035(2) -0.015(2) -0.0101(19) -0.026(2)
C44 0.020(2) 0.049(2) 0.037(2) -0.011(2) -0.0050(17) -0.0135(19)
C45 0.021(2) 0.041(2) 0.035(2) -0.0140(18) -0.0031(17) -0.0126(18)
C46 0.0194(18) 0.0242(18) 0.030(2) -0.0063(16) -0.0049(15) -0.0090(15)
C47 0.0231(19) 0.0271(19) 0.030(2) -0.0091(16) -0.0027(16) -0.0082(16)
C48 0.032(2) 0.045(2) 0.025(2) -0.0065(18) -0.0019(17) -0.017(2)
C49 0.045(3) 0.037(2) 0.032(2) 0.004(2) -0.008(2) -0.010(2)
C50 0.050(3) 0.024(2) 0.048(3) -0.002(2) -0.008(2) -0.001(2)
C51 0.042(2) 0.0264(19) 0.031(2) -0.0092(17) -0.0050(18) -0.0097(18)
C52 0.031(2) 0.0186(17) 0.0237(19) -0.0042(15) -0.0096(16) -0.0084(16)
C53 0.034(2) 0.0276(19) 0.029(2) -0.0070(16) -0.0051(17) -0.0136(17)
C54 0.048(3) 0.030(2) 0.031(2) -0.0077(17) -0.0078(19) -0.020(2)
C55 0.059(3) 0.039(2) 0.033(2) -0.0187(19) -0.003(2) -0.020(2)
C56 0.042(3) 0.071(3) 0.051(3) -0.042(3) 0.010(2) -0.021(2)
C57 0.033(2) 0.047(2) 0.043(3) -0.029(2) 0.0026(19) -0.014(2)
C58 0.0226(19) 0.0239(17) 0.0226(19) -0.0104(15) -0.0034(15) -0.0084(15)
C59 0.027(2) 0.0289(19) 0.032(2) -0.0055(17) -0.0066(17) -0.0117(17)
C60 0.025(2) 0.037(2) 0.037(2) -0.0094(18) -0.0005(17) -0.0188(18)
C61 0.0169(19) 0.038(2) 0.038(2) -0.0154(18) -0.0050(16) -0.0077(17)
C62 0.028(2) 0.031(2) 0.030(2) -0.0101(17) -0.0088(17) -0.0081(17)
C63 0.0198(19) 0.0262(18) 0.028(2) -0.0117(16) -0.0026(15) -0.0075(15)

loop_
_atom_type_symbol
_atom_type_description
_atom_type_scat_dispersion_real
_atom_type_scat_dispersion_imag
_atom_type_scat_source
C C 0.0033 0.0016 'International Tables Vol C Tables 4.2.6.8 and 6.1.1.4'
H H 0.0000 0.0000 'International Tables Vol C Tables 4.2.6.8 and 6.1.1.4'
Cl Cl 0.1484 0.1585 'International Tables Vol C Tables 4.2.6.8 and 6.1.1.4'
N N 0.0061 0.0033 'International Tables Vol C Tables 4.2.6.8 and 6.1.1.4'
O O 0.0106 0.0060 'International Tables Vol C Tables 4.2.6.8 and 6.1.1.4'
P P 0.1023 0.0942 'International Tables Vol C Tables 4.2.6.8 and 6.1.1.4'
Re Re -1.0185 7.2310 'International Tables Vol C Tables 4.2.6.8 and 6.1.1.4'
Ru Ru -1.2594 0.8363 'International Tables Vol C Tables 4.2.6.8 and 6.1.1.4'
S S 0.1246 0.1234 'International Tables Vol C Tables 4.2.6.8 and 6.1.1.4'

loop_
_geom_angle_atom_site_label_1
_geom_angle_atom_site_label_2
_geom_angle_atom_site_label_3
_geom_angle
C10 Ru1 C11 86.91(14)
C10 Ru1 N1 96.96(13)
C11 Ru1 N1 175.87(12)
C10 Ru1 P1 93.17(10)
C11 Ru1 P1 87.35(9)
N1 Ru1 P1 91.01(7)
C10 Ru1 P2 89.66(10)
C11 Ru1 P2 88.96(9)
N1 Ru1 P2 92.47(7)
P1 Ru1 P2 175.21(3)
C10 Ru1 Cl1 179.35(10)
C11 Ru1 Cl1 92.89(10)
N1 Ru1 Cl1 83.22(8)
P1 Ru1 Cl1 86.20(3)
P2 Ru1 Cl1 90.95(3)
C26 Re1 C25' 88.4(14)
C26 Re1 C25 86.9(3)
C26 Re1 C27 88.16(19)
C25' Re1 C27 88.9(15)
C25 Re1 C27 89.5(2)
C26 Re1 N24 97.59(17)
C25' Re1 N24 88.4(15)
C25 Re1 N24 93.7(2)
C27 Re1 N24 173.58(13)
C26 Re1 N13 172.43(17)
C25' Re1 N13 90.6(14)
C25 Re1 N13 94.3(2)
C27 Re1 N13 99.31(14)
N24 Re1 N13 74.89(11)
C26 Re1 Cl2' 97.4(3)
C25' Re1 Cl2' 171.9(15)
C27 Re1 Cl2' 96.9(3)
N24 Re1 Cl2' 85.2(3)
N13 Re1 Cl2' 83.0(3)
C26 Re1 Cl2 92.43(16)
C25 Re1 Cl2 176.8(2)
C27 Re1 Cl2 93.67(13)
N24 Re1 Cl2 83.28(8)
N13 Re1 Cl2 85.94(8)
O25 C25 Re1 177.3(6)
O25' C25' Re1 180(5)
C34 P1 C40 106.34(17)
C34 P1 C28 101.44(16)
C40 P1 C28 101.56(16)
C34 P1 Ru1 114.92(11)
C40 P1 Ru1 111.97(10)
C28 P1 Ru1 118.97(13)
C58 P2 C46 102.06(15)
C58 P2 C52 100.49(16)
C46 P2 C52 104.99(16)
C58 P2 Ru1 115.46(11)
C46 P2 Ru1 112.45(11)
C52 P2 Ru1 119.29(11)
C9 N1 S2 107.2(2)
C9 N1 Ru1 131.3(2)
S2 N1 Ru1 121.51(17)
N3 S2 N1 99.60(17)
C4 N3 S2 108.1(3)
N3 C4 C5 126.9(4)
N3 C4 C9 112.8(4)
C5 C4 C9 120.3(4)
C6 C5 C4 118.7(4)
C5 C6 C7 120.8(4)
C8 C7 C6 122.7(4)
C7 C8 C9 118.5(3)
N1 C9 C8 128.7(3)
N1 C9 C4 112.4(3)
C8 C9 C4 118.9(3)
O10 C10 Ru1 176.8(3)
C12 C11 Ru1 129.9(3)
C11 C12 C15 127.9(3)
C14 N13 C18 118.1(3)
C14 N13 Re1 125.5(3)
C18 N13 Re1 116.4(2)
N13 C14 C15 124.7(4)
C14 C15 C16 116.1(3)
C14 C15 C12 119.6(3)
C16 C15 C12 124.2(3)
C17 C16 C15 120.3(3)
C16 C17 C18 119.8(4)
N13 C18 C17 120.9(3)
N13 C18 C19 115.9(3)
C17 C18 C19 123.2(4)
N24 C19 C20 121.3(3)
N24 C19 C18 115.6(3)
C20 C19 C18 123.2(3)
C21 C20 C19 119.0(4)
C22 C21 C20 119.5(4)
C23 C22 C21 119.1(4)
N24 C23 C22 123.4(4)
C23 N24 C19 117.8(4)
C23 N24 Re1 125.0(3)
C19 N24 Re1 117.2(2)
O26 C26 Re1 176.7(5)
O27 C27 Re1 179.8(4)
C29 C28 C33 119.3(3)
C29 C28 P1 123.3(3)
C33 C28 P1 117.2(3)
C28 C29 C30 120.8(4)
C29 C30 C31 119.8(4)
C32 C31 C30 119.7(4)
C31 C32 C33 121.1(4)
C32 C33 C28 119.3(4)
C39 C34 C35 118.5(3)
C39 C34 P1 119.4(3)
C35 C34 P1 121.8(3)
C36 C35 C34 119.9(4)
C37 C36 C35 121.0(4)
C36 C37 C38 119.5(4)
C39 C38 C37 119.9(4)
C38 C39 C34 121.1(4)
C41 C40 C45 118.7(4)
C41 C40 P1 124.9(3)
C45 C40 P1 116.3(3)
C40 C41 C42 120.3(4)
C43 C42 C41 120.3(4)
C42 C43 C44 119.8(4)
C43 C44 C45 120.5(4)
C44 C45 C40 120.3(4)
C51 C46 C47 118.9(3)
C51 C46 P2 122.8(3)
C47 C46 P2 118.2(3)
C46 C47 C48 121.0(3)
C49 C48 C47 119.4(4)
C48 C49 C50 120.7(4)
C49 C50 C51 120.3(4)
C46 C51 C50 119.8(4)
C57 C52 C53 117.6(4)
C57 C52 P2 121.8(3)
C53 C52 P2 120.5(3)
C54 C53 C52 120.6(4)
C55 C54 C53 120.8(4)
C54 C55 C56 118.9(4)
C57 C56 C55 121.1(4)
C56 C57 C52 121.0(4)
C63 C58 C59 117.4(3)
C63 C58 P2 120.2(2)
C59 C58 P2 122.3(3)
C60 C59 C58 121.5(3)
C59 C60 C61 120.2(3)
C60 C61 C62 119.5(3)
C61 C62 C63 120.8(3)
C62 C63 C58 120.5(3)

loop_
_geom_bond_atom_site_label_1
_geom_bond_atom_site_label_2
_geom_bond_distance
Ru1 C10 1.818(4)
Ru1 C11 2.043(3)
Ru1 N1 2.235(3)
Ru1 P1 2.3946(9)
Ru1 P2 2.4112(9)
Ru1 Cl1 2.4466(9)
Re1 C26 1.907(4)
Re1 C25' 1.916(9)
Re1 C25 1.917(5)
Re1 C27 1.929(5)
Re1 N24 2.171(3)
Re1 N13 2.183(3)
Re1 Cl2' 2.347(11)
Re1 Cl2 2.4490(13)
C25 O25 1.150(6)
C25' O25' 1.148(9)
P1 C34 1.828(3)
P1 C40 1.832(4)
P1 C28 1.838(4)
P2 C58 1.828(3)
P2 C46 1.834(3)
P2 C52 1.838(4)
N1 C9 1.350(4)
N1 S2 1.642(3)
S2 N3 1.605(3)
N3 C4 1.350(5)
C4 C5 1.408(6)
C4 C9 1.443(5)
C5 C6 1.363(6)
C6 C7 1.409(5)
C7 C8 1.355(5)
C8 C9 1.414(5)
C10 O10 1.149(4)
C11 C12 1.339(4)
C12 C15 1.455(5)
N13 C14 1.332(4)
N13 C18 1.363(5)
C14 C15 1.392(5)
C15 C16 1.393(5)
C16 C17 1.379(5)
C17 C18 1.383(5)
C18 C19 1.465(5)
C19 N24 1.357(4)
C19 C20 1.383(5)
C20 C21 1.379(5)
C21 C22 1.362(5)
C22 C23 1.354(6)
C23 N24 1.342(5)
C26 O26 1.154(5)
C27 O27 1.147(5)
C28 C29 1.371(5)
C28 C33 1.395(5)
C29 C30 1.383(5)
C30 C31 1.387(6)
C31 C32 1.357(6)
C32 C33 1.391(5)
C34 C39 1.386(5)
C34 C35 1.390(5)
C35 C36 1.384(5)
C36 C37 1.365(6)
C37 C38 1.382(6)
C38 C39 1.376(5)
C40 C41 1.376(5)
C40 C45 1.396(5)
C41 C42 1.393(5)
C42 C43 1.370(6)
C43 C44 1.371(6)
C44 C45 1.378(5)
C46 C51 1.385(5)
C46 C47 1.389(5)
C47 C48 1.390(5)
C48 C49 1.363(6)
C49 C50 1.375(6)
C50 C51 1.390(5)
C52 C57 1.393(5)
C52 C53 1.402(5)
C53 C54 1.383(5)
C54 C55 1.369(5)
C55 C56 1.387(6)
C56 C57 1.366(6)
C58 C63 1.393(4)
C58 C59 1.401(4)
C59 C60 1.370(5)
C60 C61 1.372(5)
C61 C62 1.375(5)
C62 C63 1.382(5)
